data_7708357
loop_
_publ_author_name
'Kelly, John A.'
'Gram\"uller, Johannes'
'Gschwind, Ruth M.'
'Wolf, Robert'

_publ_section_title
;
 Low-oxidation state cobalt--magnesium complexes: ion-pairing and
 reactivity
;
_journal_name_full 'Dalton Transactions'
_journal_paper_doi 10.1039/D1DT02621F
_journal_year 2021
_chemical_formula_moiety 'C41 H57 Co Mg N2'
_chemical_formula_sum 'C41 H57 Co Mg N2'
_chemical_formula_weight 661.12
_space_group_crystal_system monoclinic
_space_group_IT_number 14
_space_group_name_Hall '-P 2ybc'
_space_group_name_H-M_alt 'P 1 21/c 1'
_atom_sites_solution_hydrogens mixed
_atom_sites_solution_primary dual
_audit_creation_date 2020-07-27
_audit_creation_method
;
Olex2 1.3
(compiled 2020.07.16 svn.r6f6c53a7 for OlexSys, GUI svn.r6139)
;
_audit_update_record
;
2021-01-08 deposited with the CCDC.	2021-08-10 downloaded from the CCDC.
;
_cell_angle_alpha 90
_cell_angle_beta 92.341(2)
_cell_angle_gamma 90
_cell_formula_units_Z 4
_cell_length_a 9.06340(10)
_cell_length_b 13.9493(2)
_cell_length_c 27.4651(5)
_cell_measurement_reflns_used 11311
_cell_measurement_temperature 123.01(10)
_cell_measurement_theta_max 73.6630
_cell_measurement_theta_min 4.5020
_cell_volume 3469.46(9)
_computing_cell_refinement 'CrysAlisPro 1.171.40.14a (Rigaku OD, 2018)'
_computing_data_collection 'CrysAlisPro 1.171.40.14a (Rigaku OD, 2018)'
_computing_data_reduction 'CrysAlisPro 1.171.40.14a (Rigaku OD, 2018)'
_computing_molecular_graphics 'Olex2 1.3 (Dolomanov et al., 2009)'
_computing_publication_material 'Olex2 1.3 (Dolomanov et al., 2009)'
_computing_structure_refinement 'SHELXL 2016/6 (Sheldrick, 2015)'
_computing_structure_solution 'ShelXT (Sheldrick, 2015)'
_diffrn_ambient_environment N~2~
_diffrn_ambient_temperature 123.01(10)
_diffrn_detector 'CCD plate'
_diffrn_detector_area_resol_mean 5.1773
_diffrn_detector_type Atlas
_diffrn_measured_fraction_theta_full 0.991
_diffrn_measured_fraction_theta_max 0.961
_diffrn_measurement_details
;
List of Runs (angles in degrees, time in seconds):

  # Type    Start    End  Width  t~exp~   \w     \q     \k     \f   Frames
#--------------------------------------------------------------------------
  1  \w   -117.00 -15.00   1.00   16.34    --  -41.08 -37.00 -30.00  102
  2  \w    -20.00  83.00   1.00   16.34    --   41.08 -99.00-180.00  103
  3  \w     32.00  77.00   1.00   65.36    --  106.98 -45.00   0.00   45
  4  \w     29.00  69.00   1.00   65.36    --  106.98 -30.00 150.00   40
  5  \w     29.00  69.00   1.00   65.36    --  106.98 -30.00-180.00   40
  6  \w     23.00 109.00   1.00   65.36    --  106.98 -94.00 120.00   86
  7  \w     23.00 109.00   1.00   65.36    --  106.98 -94.00   0.00   86
  8  \w     73.00 158.00   1.00   65.36    --  106.98  77.00  90.00   85
  9  \w     73.00 158.00   1.00   65.36    --  106.98 125.00  30.00   85
 10  \w   -115.00 -11.00   1.00   16.34    --  -41.08 -57.00-180.00  104
 11  \w   -115.00 -11.00   1.00   16.34    --  -41.08 -57.00  90.00  104
 12  \w     46.00 158.00   1.00   65.36    --  106.98  15.00 -90.00  112
 13  \w     79.00 119.00   1.00   65.36    --  106.98  45.00 -30.00   40
;
_diffrn_measurement_device 'four-circle diffractometer'
_diffrn_measurement_device_type 'SuperNova, Single source at offset/far, Atlas'
_diffrn_measurement_method '\w scans'
_diffrn_orient_matrix_type 'CrysAlisPro convention (1999,Acta A55,543-557)'
_diffrn_orient_matrix_UB_11 -0.0687576000
_diffrn_orient_matrix_UB_12 0.0744785000
_diffrn_orient_matrix_UB_13 -0.0356343000
_diffrn_orient_matrix_UB_21 0.1041259000
_diffrn_orient_matrix_UB_22 0.0774749000
_diffrn_orient_matrix_UB_23 0.0218353000
_diffrn_orient_matrix_UB_31 0.1154846000
_diffrn_orient_matrix_UB_32 -0.0255971000
_diffrn_orient_matrix_UB_33 -0.0375061000
_diffrn_radiation_monochromator mirror
_diffrn_radiation_probe x-ray
_diffrn_radiation_type 'Cu K\a'
_diffrn_radiation_wavelength 1.54184
_diffrn_reflns_av_R_equivalents 0.0211
_diffrn_reflns_av_unetI/netI 0.0217
_diffrn_reflns_Laue_measured_fraction_full 0.991
_diffrn_reflns_Laue_measured_fraction_max 0.961
_diffrn_reflns_limit_h_max 11
_diffrn_reflns_limit_h_min -10
_diffrn_reflns_limit_k_max 17
_diffrn_reflns_limit_k_min -17
_diffrn_reflns_limit_l_max 32
_diffrn_reflns_limit_l_min -33
_diffrn_reflns_number 20055
_diffrn_reflns_point_group_measured_fraction_full 0.991
_diffrn_reflns_point_group_measured_fraction_max 0.961
_diffrn_reflns_theta_full 67.684
_diffrn_reflns_theta_max 73.675
_diffrn_reflns_theta_min 3.221
_diffrn_source 'micro-focus sealed X-ray tube'
_diffrn_source_type 'SuperNova (Cu) X-ray Source'
_exptl_absorpt_coefficient_mu 4.275
_exptl_absorpt_correction_T_max 1.000
_exptl_absorpt_correction_T_min 0.610
_exptl_absorpt_correction_type gaussian
_exptl_absorpt_process_details
;
CrysAlisPro 1.171.40.14a (Rigaku Oxford Diffraction, 2018)
Numerical absorption correction based on gaussian integration over
			a multifaceted crystal model
Empirical absorption correction using spherical harmonics,
 implemented in SCALE3 ABSPACK scaling algorithm.
;
_exptl_crystal_colour 'clear yellowish yellow'
_exptl_crystal_colour_lustre clear
_exptl_crystal_colour_modifier yellowish
_exptl_crystal_colour_primary yellow
_exptl_crystal_density_diffrn 1.266
_exptl_crystal_description block
_exptl_crystal_F_000 1424
_exptl_crystal_size_max 0.3
_exptl_crystal_size_mid 0.136
_exptl_crystal_size_min 0.105
_refine_diff_density_max 0.429
_refine_diff_density_min -0.279
_refine_diff_density_rms 0.039
_refine_ls_extinction_method none
_refine_ls_goodness_of_fit_ref 1.056
_refine_ls_hydrogen_treatment mixed
_refine_ls_matrix_type full
_refine_ls_number_parameters 432
_refine_ls_number_reflns 6739
_refine_ls_number_restraints 0
_refine_ls_restrained_S_all 1.056
_refine_ls_R_factor_all 0.0328
_refine_ls_R_factor_gt 0.0299
_refine_ls_shift/su_max 0.001
_refine_ls_shift/su_mean 0.000
_refine_ls_structure_factor_coef Fsqd
_refine_ls_weighting_details 'w=1/[\s^2^(Fo^2^)+(0.0393P)^2^+1.2012P] where P=(Fo^2^+2Fc^2^)/3'
_refine_ls_weighting_scheme calc
_refine_ls_wR_factor_gt 0.0760
_refine_ls_wR_factor_ref 0.0777
_reflns_Friedel_coverage 0.000
_reflns_number_gt 6286
_reflns_number_total 6739
_reflns_threshold_expression 'I > 2\s(I)'
_cod_data_source_file d1dt02621f2.cif
_cod_data_source_block p2m
_cod_database_code 7708357
_shelx_shelxl_version_number 2016/6
_chemical_oxdiff_formula 'C160 H212 Co4 Mg4 N12 '
_shelx_space_group_comment
;
The symmetry employed for this shelxl refinement is uniquely defined
by the following loop, which should always be used as a source of
symmetry information in preference to the above space-group names.
They are only intended as comments.
;
_shelx_estimated_absorpt_t_max 0.662
_shelx_estimated_absorpt_t_min 0.360
_reflns_odcompleteness_completeness 99.00
_reflns_odcompleteness_iscentric 1
_reflns_odcompleteness_theta 66.97
_olex2_refinement_description
;
1. Fixed Uiso
 At 1.2 times of:
  All C(H) groups, All C(H,H) groups
 At 1.5 times of:
  All C(H,H,H) groups
2.a Ternary CH refined with riding coordinates:
 C39(H39), C34(H34), C26(H26), C30(H30), C31(H31)
2.b Secondary CH2 refined with riding coordinates:
 C28(H28a,H28b), C41(H41a,H41b), C12(H12a,H12b), C29(H29a,H29b), C40(H40a,
 H40b), C36(H36a,H36b), C33(H33a,H33b), C32(H32a,H32b), C14(H14a,H14b),
 C22(H22a,H22b), C24(H24a,H24b)
2.c Aromatic/amide H refined with riding coordinates:
 C2(H2), C8(H8), C9(H9), C10(H10), C20(H20), C18(H18), C19(H19)
2.d Idealised Me refined as rotating group:
 C4(H4a,H4b,H4c), C5(H5a,H5b,H5c), C15(H15a,H15b,H15c), C13(H13a,H13b,H13c),
 C23(H23a,H23b,H23c), C25(H25a,H25b,H25c)
;
_olex2_submission_special_instructions 'No special instructions were received'
_oxdiff_exptl_absorpt_empirical_details
;
Empirical correction (ABSPACK) includes:
- Absorption correction using spherical harmonics
- Frame scaling
;
_oxdiff_exptl_absorpt_empirical_full_max 1.423
_oxdiff_exptl_absorpt_empirical_full_min 0.726

loop_
_space_group_symop_operation_xyz
'x, y, z'
'-x, y+1/2, -z+1/2'
'-x, -y, -z'
'x, -y-1/2, z-1/2'

loop_
_atom_site_label
_atom_site_type_symbol
_atom_site_fract_x
_atom_site_fract_y
_atom_site_fract_z
_atom_site_U_iso_or_equiv
_atom_site_adp_type
_atom_site_occupancy
_atom_site_site_symmetry_order
_atom_site_calc_flag
_atom_site_refinement_flags_posn
_atom_site_refinement_flags_adp
_atom_site_refinement_flags_occupancy
_atom_site_disorder_assembly
_atom_site_disorder_group
Co1 Co 0.74576(2) 0.51978(2) 0.38820(2) 0.01381(7) Uani 1 1 d . . . . .
Mg1 Mg 0.69756(5) 0.69468(3) 0.36634(2) 0.01438(10) Uani 1 1 d . . . . .
N2 N 0.65838(13) 0.76490(8) 0.29969(4) 0.0169(2) Uani 1 1 d . . . . .
N1 N 0.71657(13) 0.82123(8) 0.40390(4) 0.0170(2) Uani 1 1 d . . . . .
C3 C 0.71929(15) 0.85053(10) 0.29375(5) 0.0178(3) Uani 1 1 d . . . . .
C6 C 0.66335(17) 0.83446(10) 0.45208(5) 0.0188(3) Uani 1 1 d . . . . .
C2 C 0.79114(16) 0.90361(10) 0.33154(5) 0.0186(3) Uani 1 1 d . . . . .
H2 H 0.857193 0.949961 0.321565 0.022 Uiso 1 1 calc R . . . .
C1 C 0.77658(15) 0.89605(10) 0.38205(5) 0.0177(3) Uani 1 1 d . . . . .
C39 C 0.60254(16) 0.50027(10) 0.44273(5) 0.0180(3) Uani 1 1 d . . . . .
H39 H 0.652548 0.493797 0.474873 0.022 Uiso 1 1 calc R . . . .
C34 C 0.61214(16) 0.42165(10) 0.35224(5) 0.0202(3) Uani 1 1 d . . . . .
H34 H 0.661583 0.383374 0.327817 0.024 Uiso 1 1 calc R . . . .
C38 C 0.58891(15) 0.59717(10) 0.42722(5) 0.0170(3) Uani 1 1 d . . . . .
C16 C 0.57925(17) 0.72215(10) 0.25841(5) 0.0210(3) Uani 1 1 d . . . . .
C35 C 0.57191(16) 0.51528(10) 0.33669(5) 0.0184(3) Uani 1 1 d . . . . .
C26 C 0.89021(16) 0.50231(11) 0.33536(5) 0.0195(3) Uani 1 1 d . . . . .
H26 H 0.842242 0.496978 0.302848 0.023 Uiso 1 1 calc R . . . .
C7 C 0.52072(17) 0.87321(10) 0.45629(6) 0.0220(3) Uani 1 1 d . . . . .
C27 C 0.90438(15) 0.59952(11) 0.35180(5) 0.0187(3) Uani 1 1 d . . . . .
C30 C 0.91537(16) 0.51272(10) 0.44079(5) 0.0198(3) Uani 1 1 d . . . . .
H30 H 0.883718 0.526603 0.473746 0.024 Uiso 1 1 calc R . . . .
C21 C 0.65471(19) 0.66615(11) 0.22487(5) 0.0255(3) Uani 1 1 d . . . . .
C31 C 0.87727(17) 0.41986(11) 0.42446(5) 0.0215(3) Uani 1 1 d . . . . .
H31 H 0.826273 0.380610 0.448126 0.026 Uiso 1 1 calc R . . . .
C37 C 0.45056(16) 0.62659(10) 0.39710(6) 0.0202(3) Uani 1 1 d . . . . .
C28 C 1.03718(16) 0.62981(11) 0.38386(6) 0.0222(3) Uani 1 1 d . . . . .
H28A H 1.023579 0.695220 0.394795 0.027 Uiso 1 1 calc R . . . .
H28B H 1.125347 0.627852 0.365016 0.027 Uiso 1 1 calc R . . . .
C41 C 0.52386(18) 0.36402(11) 0.38723(6) 0.0247(3) Uani 1 1 d . . . . .
H41A H 0.579673 0.307544 0.397251 0.030 Uiso 1 1 calc R . . . .
H41B H 0.432845 0.342803 0.370813 0.030 Uiso 1 1 calc R . . . .
C12 C 0.43587(18) 0.91036(11) 0.41155(6) 0.0259(3) Uani 1 1 d . . . . .
H12A H 0.456778 0.868984 0.384293 0.031 Uiso 1 1 calc R . . . .
H12B H 0.472964 0.973693 0.404104 0.031 Uiso 1 1 calc R . . . .
C4 C 0.82824(19) 0.98153(10) 0.41223(6) 0.0243(3) Uani 1 1 d . . . . .
H4A H 0.744152 1.014790 0.424051 0.036 Uiso 1 1 calc GR . . . .
H4B H 0.883594 1.024058 0.392435 0.036 Uiso 1 1 calc GR . . . .
H4C H 0.889705 0.959899 0.439337 0.036 Uiso 1 1 calc GR . . . .
C29 C 1.05743(16) 0.56347(11) 0.42834(6) 0.0230(3) Uani 1 1 d . . . . .
H29A H 1.132138 0.515889 0.421818 0.028 Uiso 1 1 calc R . . . .
H29B H 1.092494 0.600988 0.456205 0.028 Uiso 1 1 calc R . . . .
C11 C 0.74525(18) 0.80366(10) 0.49377(5) 0.0230(3) Uani 1 1 d . . . . .
C40 C 0.48706(17) 0.42252(11) 0.43250(6) 0.0227(3) Uani 1 1 d . . . . .
H40A H 0.390649 0.451909 0.427455 0.027 Uiso 1 1 calc R . . . .
H40B H 0.483300 0.380193 0.460447 0.027 Uiso 1 1 calc R . . . .
C8 C 0.46160(19) 0.87829(11) 0.50220(6) 0.0275(3) Uani 1 1 d . . . . .
H8 H 0.367443 0.903455 0.505321 0.033 Uiso 1 1 calc R . . . .
C9 C 0.5406(2) 0.84648(11) 0.54336(6) 0.0298(4) Uani 1 1 d . . . . .
H9 H 0.499365 0.849780 0.573761 0.036 Uiso 1 1 calc R . . . .
C17 C 0.42544(18) 0.73450(12) 0.25344(6) 0.0260(3) Uani 1 1 d . . . . .
C36 C 0.42811(15) 0.56258(11) 0.35160(6) 0.0206(3) Uani 1 1 d . . . . .
H36A H 0.356371 0.513135 0.358188 0.025 Uiso 1 1 calc R . . . .
H36B H 0.388552 0.601152 0.324729 0.025 Uiso 1 1 calc R . . . .
C33 C 1.00704(17) 0.42547(11) 0.34535(6) 0.0245(3) Uani 1 1 d . . . . .
H33A H 1.102289 0.455645 0.351738 0.029 Uiso 1 1 calc R . . . .
H33B H 1.014229 0.384924 0.316850 0.029 Uiso 1 1 calc R . . . .
C10 C 0.6807(2) 0.80995(11) 0.53894(6) 0.0276(3) Uani 1 1 d . . . . .
H10 H 0.733461 0.789010 0.566689 0.033 Uiso 1 1 calc R . . . .
C5 C 0.70829(18) 0.89911(11) 0.24454(6) 0.0256(3) Uani 1 1 d . . . . .
H5A H 0.734841 0.854468 0.219777 0.038 Uiso 1 1 calc GR . . . .
H5B H 0.774191 0.952987 0.244514 0.038 Uiso 1 1 calc GR . . . .
H5C H 0.608856 0.920728 0.238076 0.038 Uiso 1 1 calc GR . . . .
C32 C 0.96764(19) 0.36395(12) 0.38931(6) 0.0279(3) Uani 1 1 d . . . . .
H32A H 0.912235 0.308164 0.378036 0.033 Uiso 1 1 calc R . . . .
H32B H 1.057677 0.341735 0.405971 0.033 Uiso 1 1 calc R . . . .
C20 C 0.5722(2) 0.61767(13) 0.18860(6) 0.0354(4) Uani 1 1 d . . . . .
H20 H 0.620252 0.578981 0.166687 0.043 Uiso 1 1 calc R . . . .
C14 C 0.8994(2) 0.76387(13) 0.49118(6) 0.0317(4) Uani 1 1 d . . . . .
H14A H 0.924805 0.759926 0.457279 0.038 Uiso 1 1 calc R . . . .
H14B H 0.900842 0.699314 0.504317 0.038 Uiso 1 1 calc R . . . .
C22 C 0.34784(18) 0.80097(13) 0.28735(7) 0.0322(4) Uani 1 1 d . . . . .
H22A H 0.387944 0.864894 0.283614 0.039 Uiso 1 1 calc R . . . .
H22B H 0.371049 0.780758 0.320578 0.039 Uiso 1 1 calc R . . . .
C15 C 1.0162(2) 0.82372(13) 0.51894(7) 0.0379(4) Uani 1 1 d . . . . .
H15A H 1.018748 0.886935 0.505187 0.057 Uiso 1 1 calc GR . . . .
H15B H 1.111064 0.793949 0.516486 0.057 Uiso 1 1 calc GR . . . .
H15C H 0.992070 0.827879 0.552587 0.057 Uiso 1 1 calc GR . . . .
C24 C 0.8216(2) 0.65856(13) 0.22610(6) 0.0302(4) Uani 1 1 d . . . . .
H24A H 0.862631 0.713351 0.243675 0.036 Uiso 1 1 calc R . . . .
H24B H 0.850602 0.601450 0.244222 0.036 Uiso 1 1 calc R . . . .
C18 C 0.3491(2) 0.68463(14) 0.21620(7) 0.0362(4) Uani 1 1 d . . . . .
H18 H 0.247074 0.691182 0.212638 0.043 Uiso 1 1 calc R . . . .
C19 C 0.4212(2) 0.62612(15) 0.18472(6) 0.0411(5) Uani 1 1 d . . . . .
H19 H 0.367812 0.592224 0.160766 0.049 Uiso 1 1 calc R . . . .
C13 C 0.2693(2) 0.91686(16) 0.41531(8) 0.0439(5) Uani 1 1 d . . . . .
H13A H 0.225212 0.934315 0.384192 0.066 Uiso 1 1 calc GR . . . .
H13B H 0.246099 0.964509 0.439020 0.066 Uiso 1 1 calc GR . . . .
H13C H 0.231488 0.855843 0.425084 0.066 Uiso 1 1 calc GR . . . .
C23 C 0.1812(2) 0.80666(19) 0.28019(8) 0.0496(5) Uani 1 1 d . . . . .
H23A H 0.156158 0.829107 0.247863 0.074 Uiso 1 1 calc GR . . . .
H23B H 0.142726 0.850244 0.303567 0.074 Uiso 1 1 calc GR . . . .
H23C H 0.139257 0.744221 0.284624 0.074 Uiso 1 1 calc GR . . . .
C25 C 0.8883(2) 0.6543(2) 0.17696(7) 0.0524(6) Uani 1 1 d . . . . .
H25A H 0.854843 0.708147 0.157737 0.079 Uiso 1 1 calc GR . . . .
H25B H 0.858713 0.595949 0.160809 0.079 Uiso 1 1 calc GR . . . .
H25C H 0.994003 0.656109 0.180923 0.079 Uiso 1 1 calc GR . . . .
H38 H 0.6248(19) 0.6438(13) 0.4485(6) 0.021(4) Uiso 1 1 d . . . . .
H35 H 0.604(2) 0.5344(13) 0.3047(7) 0.022(4) Uiso 1 1 d . . . . .
H27 H 0.878(2) 0.6477(14) 0.3263(7) 0.027(5) Uiso 1 1 d . . . . .
H37A H 0.459(2) 0.6959(14) 0.3866(7) 0.027(5) Uiso 1 1 d . . . . .
H37B H 0.365(2) 0.6236(13) 0.4168(7) 0.025(4) Uiso 1 1 d . . . . .

loop_
_atom_site_aniso_label
_atom_site_aniso_U_11
_atom_site_aniso_U_22
_atom_site_aniso_U_33
_atom_site_aniso_U_23
_atom_site_aniso_U_13
_atom_site_aniso_U_12
Co1 0.01508(12) 0.01470(11) 0.01166(11) 0.00054(8) 0.00056(8) 0.00121(8)
Mg1 0.0163(2) 0.0142(2) 0.0126(2) 0.00036(17) -0.00024(17) -0.00004(17)
N2 0.0191(6) 0.0182(5) 0.0133(5) 0.0004(5) -0.0025(4) -0.0005(5)
N1 0.0222(6) 0.0152(5) 0.0136(5) -0.0005(4) 0.0008(5) -0.0005(5)
C3 0.0176(7) 0.0201(7) 0.0157(7) 0.0023(6) 0.0017(5) 0.0027(5)
C6 0.0294(8) 0.0126(6) 0.0145(7) -0.0020(5) 0.0028(6) -0.0040(5)
C2 0.0194(7) 0.0169(6) 0.0196(7) 0.0026(5) 0.0013(5) -0.0031(5)
C1 0.0173(6) 0.0166(6) 0.0190(7) -0.0007(5) -0.0007(5) -0.0001(5)
C39 0.0200(7) 0.0205(6) 0.0137(7) -0.0002(5) 0.0043(5) -0.0014(6)
C34 0.0247(7) 0.0201(7) 0.0157(7) -0.0048(6) -0.0002(6) -0.0035(6)
C38 0.0173(7) 0.0184(6) 0.0157(7) -0.0025(6) 0.0032(5) -0.0014(5)
C16 0.0275(8) 0.0211(7) 0.0139(7) 0.0052(6) -0.0049(6) -0.0058(6)
C35 0.0168(7) 0.0236(7) 0.0145(7) -0.0008(6) -0.0016(6) -0.0029(5)
C26 0.0182(7) 0.0265(7) 0.0139(7) 0.0013(6) 0.0025(5) 0.0041(6)
C7 0.0303(8) 0.0144(6) 0.0216(7) -0.0017(6) 0.0051(6) -0.0033(6)
C27 0.0151(7) 0.0247(7) 0.0164(7) 0.0052(6) 0.0026(5) 0.0023(5)
C30 0.0191(7) 0.0256(7) 0.0142(7) 0.0038(6) -0.0029(5) 0.0038(6)
C21 0.0372(9) 0.0250(7) 0.0141(7) 0.0017(6) -0.0024(6) -0.0047(7)
C31 0.0238(7) 0.0227(7) 0.0178(7) 0.0059(6) -0.0002(6) 0.0052(6)
C37 0.0148(7) 0.0199(7) 0.0260(8) 0.0013(6) 0.0041(6) 0.0005(5)
C28 0.0163(7) 0.0276(7) 0.0228(7) 0.0021(6) 0.0018(6) -0.0008(6)
C41 0.0318(8) 0.0194(7) 0.0230(8) -0.0021(6) 0.0028(6) -0.0076(6)
C12 0.0289(8) 0.0228(7) 0.0263(8) 0.0000(6) 0.0033(6) 0.0030(6)
C4 0.0339(9) 0.0190(7) 0.0199(8) -0.0002(6) -0.0009(6) -0.0058(6)
C29 0.0174(7) 0.0302(8) 0.0211(7) 0.0003(6) -0.0032(6) 0.0012(6)
C11 0.0368(9) 0.0147(6) 0.0172(7) -0.0023(6) -0.0013(6) -0.0027(6)
C40 0.0272(8) 0.0208(7) 0.0206(7) 0.0014(6) 0.0056(6) -0.0052(6)
C8 0.0355(9) 0.0205(7) 0.0274(8) -0.0027(6) 0.0124(7) -0.0032(6)
C9 0.0505(10) 0.0199(7) 0.0200(8) -0.0023(6) 0.0129(7) -0.0077(7)
C17 0.0278(8) 0.0298(8) 0.0196(7) 0.0087(6) -0.0061(6) -0.0073(6)
C36 0.0155(7) 0.0244(7) 0.0218(7) 0.0017(6) -0.0002(5) -0.0011(6)
C33 0.0230(7) 0.0284(8) 0.0221(8) -0.0026(6) 0.0025(6) 0.0087(6)
C10 0.0495(10) 0.0182(7) 0.0149(7) -0.0010(6) -0.0002(7) -0.0045(7)
C5 0.0310(8) 0.0276(7) 0.0182(7) 0.0061(6) -0.0001(6) -0.0040(6)
C32 0.0313(8) 0.0254(7) 0.0268(8) 0.0022(7) 0.0004(7) 0.0119(7)
C20 0.0514(11) 0.0358(9) 0.0189(8) -0.0049(7) -0.0014(7) -0.0129(8)
C14 0.0417(10) 0.0336(8) 0.0191(8) -0.0034(7) -0.0073(7) 0.0067(7)
C22 0.0236(8) 0.0391(9) 0.0334(9) 0.0090(8) -0.0055(7) 0.0010(7)
C15 0.0405(10) 0.0363(9) 0.0363(10) 0.0092(8) -0.0067(8) -0.0053(8)
C24 0.0396(9) 0.0345(9) 0.0165(7) -0.0012(7) -0.0008(7) 0.0044(7)
C18 0.0303(9) 0.0497(10) 0.0279(9) 0.0101(8) -0.0094(7) -0.0189(8)
C19 0.0523(12) 0.0484(11) 0.0217(8) -0.0024(8) -0.0076(8) -0.0267(9)
C13 0.0301(9) 0.0541(12) 0.0477(12) 0.0082(10) 0.0041(8) 0.0051(9)
C23 0.0266(9) 0.0820(16) 0.0400(11) 0.0128(11) -0.0033(8) 0.0047(10)
C25 0.0473(12) 0.0799(16) 0.0305(10) -0.0168(11) 0.0072(9) -0.0175(11)

loop_
_atom_type_symbol
_atom_type_description
_atom_type_scat_dispersion_real
_atom_type_scat_dispersion_imag
_atom_type_scat_source
C C 0.0181 0.0091 'International Tables Vol C Tables 4.2.6.8 and 6.1.1.4'
H H 0.0000 0.0000 'International Tables Vol C Tables 4.2.6.8 and 6.1.1.4'
Co Co -2.3653 3.6143 'International Tables Vol C Tables 4.2.6.8 and 6.1.1.4'
Mg Mg 0.1719 0.1771 'International Tables Vol C Tables 4.2.6.8 and 6.1.1.4'
N N 0.0311 0.0180 'International Tables Vol C Tables 4.2.6.8 and 6.1.1.4'

loop_
_exptl_crystal_face_index_h
_exptl_crystal_face_index_k
_exptl_crystal_face_index_l
_exptl_crystal_face_perp_dist
1 -7 -11 0.0453
0 8 10 0.0455
5 3 -8 0.1649
-5 -4 6 0.1171
0 2 -17 0.0650
0 -2 17 0.0518
4 -5 7 0.0861
-5 5 -6 0.0770
-2 8 -4 0.0597
2 5 -14 0.1047
2 -8 3 0.0576
1 4 15 0.0441
0 -5 -14 0.0479

loop_
_geom_angle_atom_site_label_1
_geom_angle_atom_site_label_2
_geom_angle_atom_site_label_3
_geom_angle
_geom_angle_site_symmetry_1
_geom_angle_site_symmetry_3
_geom_angle_publ_flag
C39 Co1 Mg1 101.12(4) . . ?
C39 Co1 C34 83.32(6) . . ?
C39 Co1 C38 39.99(5) . . ?
C39 Co1 C35 90.47(6) . . ?
C39 Co1 C27 152.58(6) . . ?
C39 Co1 C30 87.60(6) . . ?
C39 Co1 C31 85.86(6) . . ?
C34 Co1 Mg1 115.67(4) . . ?
C34 Co1 C38 100.88(6) . . ?
C34 Co1 C35 40.14(6) . . ?
C34 Co1 C27 121.68(6) . . ?
C34 Co1 C30 135.31(6) . . ?
C34 Co1 C31 95.71(6) . . ?
C38 Co1 Mg1 61.13(4) . . ?
C35 Co1 Mg1 75.53(4) . . ?
C35 Co1 C38 81.57(6) . . ?
C35 Co1 C27 101.93(6) . . ?
C26 Co1 Mg1 93.24(4) . . ?
C26 Co1 C39 165.32(6) . . ?
C26 Co1 C34 87.74(6) . . ?
C26 Co1 C38 154.27(6) . . ?
C26 Co1 C35 90.17(6) . . ?
C26 Co1 C27 40.73(6) . . ?
C26 Co1 C30 90.63(6) . . ?
C26 Co1 C31 83.46(6) . . ?
C27 Co1 Mg1 59.67(4) . . ?
C27 Co1 C38 117.29(6) . . ?
C30 Co1 Mg1 109.01(4) . . ?
C30 Co1 C38 99.59(6) . . ?
C30 Co1 C35 175.34(6) . . ?
C30 Co1 C27 81.61(6) . . ?
C31 Co1 Mg1 148.34(5) . . ?
C31 Co1 C38 119.20(6) . . ?
C31 Co1 C35 135.73(6) . . ?
C31 Co1 C27 101.19(6) . . ?
C31 Co1 C30 39.88(6) . . ?
Co1 Mg1 H27 72.3(5) . . ?
Co1 Mg1 H37A 96.1(5) . . ?
N2 Mg1 Co1 132.52(4) . . ?
N2 Mg1 H27 78.3(5) . . ?
N2 Mg1 H37A 94.7(5) . . ?
N1 Mg1 Co1 134.19(4) . . ?
N1 Mg1 N2 92.58(5) . . ?
N1 Mg1 H27 118.6(5) . . ?
N1 Mg1 H37A 86.0(5) . . ?
H27 Mg1 H37A 154.3(7) . . ?
C3 N2 Mg1 118.13(9) . . ?
C3 N2 C16 118.03(12) . . ?
C16 N2 Mg1 123.63(9) . . ?
C6 N1 Mg1 123.32(9) . . ?
C1 N1 Mg1 118.44(10) . . ?
C1 N1 C6 118.20(11) . . ?
N2 C3 C2 124.23(13) . . ?
N2 C3 C5 120.02(13) . . ?
C2 C3 C5 115.70(13) . . ?
C7 C6 N1 117.86(13) . . ?
C11 C6 N1 121.60(14) . . ?
C11 C6 C7 120.38(14) . . ?
C3 C2 H2 115.5 . . ?
C1 C2 C3 128.92(13) . . ?
C1 C2 H2 115.5 . . ?
N1 C1 C2 124.15(13) . . ?
N1 C1 C4 119.55(13) . . ?
C2 C1 C4 116.25(13) . . ?
Co1 C39 H39 112.9 . . ?
C38 C39 Co1 72.73(8) . . ?
C38 C39 H39 112.9 . . ?
C38 C39 C40 124.79(13) . . ?
C40 C39 Co1 114.34(10) . . ?
C40 C39 H39 112.9 . . ?
Co1 C34 H34 114.5 . . ?
C35 C34 Co1 70.74(8) . . ?
C35 C34 H34 114.5 . . ?
C35 C34 C41 123.15(14) . . ?
C41 C34 Co1 111.51(10) . . ?
C41 C34 H34 114.5 . . ?
Co1 C38 H38 117.0(11) . . ?
C39 C38 Co1 67.28(8) . . ?
C39 C38 C37 118.46(13) . . ?
C39 C38 H38 117.0(11) . . ?
C37 C38 Co1 114.62(10) . . ?
C37 C38 H38 114.4(11) . . ?
C21 C16 N2 120.26(13) . . ?
C17 C16 N2 118.95(14) . . ?
C17 C16 C21 120.75(14) . . ?
Co1 C35 H35 111.0(11) . . ?
C34 C35 Co1 69.12(8) . . ?
C34 C35 C36 121.86(13) . . ?
C34 C35 H35 116.1(11) . . ?
C36 C35 Co1 115.82(10) . . ?
C36 C35 H35 114.4(11) . . ?
Co1 C26 H26 112.9 . . ?
C27 C26 Co1 73.16(8) . . ?
C27 C26 H26 112.9 . . ?
C27 C26 C33 123.79(13) . . ?
C33 C26 Co1 115.09(10) . . ?
C33 C26 H26 112.9 . . ?
C6 C7 C12 120.11(14) . . ?
C8 C7 C6 118.80(14) . . ?
C8 C7 C12 121.08(15) . . ?
Co1 C27 H27 122.8(11) . . ?
C26 C27 Co1 66.11(8) . . ?
C26 C27 C28 120.24(13) . . ?
C26 C27 H27 113.7(11) . . ?
C28 C27 Co1 114.32(10) . . ?
C28 C27 H27 112.6(11) . . ?
Co1 C30 H30 113.5 . . ?
C31 C30 Co1 69.88(8) . . ?
C31 C30 H30 113.5 . . ?
C31 C30 C29 123.72(14) . . ?
C29 C30 Co1 115.65(10) . . ?
C29 C30 H30 113.5 . . ?
C16 C21 C24 122.41(14) . . ?
C20 C21 C16 118.41(16) . . ?
C20 C21 C24 119.17(16) . . ?
Co1 C31 H31 114.8 . . ?
C30 C31 Co1 70.24(8) . . ?
C30 C31 H31 114.8 . . ?
C30 C31 C32 123.13(14) . . ?
C32 C31 Co1 111.00(10) . . ?
C32 C31 H31 114.8 . . ?
C38 C37 C36 111.16(12) . . ?
C38 C37 H37A 109.9(10) . . ?
C38 C37 H37B 110.2(11) . . ?
C36 C37 H37A 109.3(11) . . ?
C36 C37 H37B 110.3(11) . . ?
H37A C37 H37B 105.9(15) . . ?
C27 C28 H28A 109.4 . . ?
C27 C28 H28B 109.4 . . ?
C27 C28 C29 111.00(12) . . ?
H28A C28 H28B 108.0 . . ?
C29 C28 H28A 109.4 . . ?
C29 C28 H28B 109.4 . . ?
C34 C41 H41A 109.3 . . ?
C34 C41 H41B 109.3 . . ?
C34 C41 C40 111.80(12) . . ?
H41A C41 H41B 107.9 . . ?
C40 C41 H41A 109.3 . . ?
C40 C41 H41B 109.3 . . ?
C7 C12 H12A 108.3 . . ?
C7 C12 H12B 108.3 . . ?
C7 C12 C13 115.98(15) . . ?
H12A C12 H12B 107.4 . . ?
C13 C12 H12A 108.3 . . ?
C13 C12 H12B 108.3 . . ?
C1 C4 H4A 109.5 . . ?
C1 C4 H4B 109.5 . . ?
C1 C4 H4C 109.5 . . ?
H4A C4 H4B 109.5 . . ?
H4A C4 H4C 109.5 . . ?
H4B C4 H4C 109.5 . . ?
C30 C29 C28 112.60(12) . . ?
C30 C29 H29A 109.1 . . ?
C30 C29 H29B 109.1 . . ?
C28 C29 H29A 109.1 . . ?
C28 C29 H29B 109.1 . . ?
H29A C29 H29B 107.8 . . ?
C6 C11 C14 122.25(14) . . ?
C10 C11 C6 118.56(15) . . ?
C10 C11 C14 119.19(14) . . ?
C39 C40 C41 110.91(12) . . ?
C39 C40 H40A 109.5 . . ?
C39 C40 H40B 109.5 . . ?
C41 C40 H40A 109.5 . . ?
C41 C40 H40B 109.5 . . ?
H40A C40 H40B 108.0 . . ?
C7 C8 H8 119.4 . . ?
C9 C8 C7 121.15(16) . . ?
C9 C8 H8 119.4 . . ?
C8 C9 H9 120.2 . . ?
C10 C9 C8 119.60(15) . . ?
C10 C9 H9 120.2 . . ?
C16 C17 C22 120.06(14) . . ?
C18 C17 C16 118.03(17) . . ?
C18 C17 C22 121.91(16) . . ?
C35 C36 C37 112.36(12) . . ?
C35 C36 H36A 109.1 . . ?
C35 C36 H36B 109.1 . . ?
C37 C36 H36A 109.1 . . ?
C37 C36 H36B 109.1 . . ?
H36A C36 H36B 107.9 . . ?
C26 C33 H33A 109.5 . . ?
C26 C33 H33B 109.5 . . ?
C26 C33 C32 110.64(12) . . ?
H33A C33 H33B 108.1 . . ?
C32 C33 H33A 109.5 . . ?
C32 C33 H33B 109.5 . . ?
C11 C10 H10 119.3 . . ?
C9 C10 C11 121.50(15) . . ?
C9 C10 H10 119.3 . . ?
C3 C5 H5A 109.5 . . ?
C3 C5 H5B 109.5 . . ?
C3 C5 H5C 109.5 . . ?
H5A C5 H5B 109.5 . . ?
H5A C5 H5C 109.5 . . ?
H5B C5 H5C 109.5 . . ?
C31 C32 C33 111.36(13) . . ?
C31 C32 H32A 109.4 . . ?
C31 C32 H32B 109.4 . . ?
C33 C32 H32A 109.4 . . ?
C33 C32 H32B 109.4 . . ?
H32A C32 H32B 108.0 . . ?
C21 C20 H20 119.4 . . ?
C19 C20 C21 121.14(18) . . ?
C19 C20 H20 119.4 . . ?
C11 C14 H14A 108.9 . . ?
C11 C14 H14B 108.9 . . ?
C11 C14 C15 113.57(14) . . ?
H14A C14 H14B 107.7 . . ?
C15 C14 H14A 108.9 . . ?
C15 C14 H14B 108.9 . . ?
C17 C22 H22A 108.3 . . ?
C17 C22 H22B 108.3 . . ?
C17 C22 C23 116.04(16) . . ?
H22A C22 H22B 107.4 . . ?
C23 C22 H22A 108.3 . . ?
C23 C22 H22B 108.3 . . ?
C14 C15 H15A 109.5 . . ?
C14 C15 H15B 109.5 . . ?
C14 C15 H15C 109.5 . . ?
H15A C15 H15B 109.5 . . ?
H15A C15 H15C 109.5 . . ?
H15B C15 H15C 109.5 . . ?
C21 C24 H24A 108.5 . . ?
C21 C24 H24B 108.5 . . ?
H24A C24 H24B 107.5 . . ?
C25 C24 C21 114.89(15) . . ?
C25 C24 H24A 108.5 . . ?
C25 C24 H24B 108.5 . . ?
C17 C18 H18 119.3 . . ?
C19 C18 C17 121.47(17) . . ?
C19 C18 H18 119.3 . . ?
C20 C19 C18 120.04(16) . . ?
C20 C19 H19 120.0 . . ?
C18 C19 H19 120.0 . . ?
C12 C13 H13A 109.5 . . ?
C12 C13 H13B 109.5 . . ?
C12 C13 H13C 109.5 . . ?
H13A C13 H13B 109.5 . . ?
H13A C13 H13C 109.5 . . ?
H13B C13 H13C 109.5 . . ?
C22 C23 H23A 109.5 . . ?
C22 C23 H23B 109.5 . . ?
C22 C23 H23C 109.5 . . ?
H23A C23 H23B 109.5 . . ?
H23A C23 H23C 109.5 . . ?
H23B C23 H23C 109.5 . . ?
C24 C25 H25A 109.5 . . ?
C24 C25 H25B 109.5 . . ?
C24 C25 H25C 109.5 . . ?
H25A C25 H25B 109.5 . . ?
H25A C25 H25C 109.5 . . ?
H25B C25 H25C 109.5 . . ?

loop_
_geom_bond_atom_site_label_1
_geom_bond_atom_site_label_2
_geom_bond_distance
_geom_bond_site_symmetry_2
_geom_bond_publ_flag
Co1 Mg1 2.5459(5) . ?
Co1 C39 2.0398(14) . ?
Co1 C34 2.0539(14) . ?
Co1 C38 2.1117(14) . ?
Co1 C35 2.0751(14) . ?
Co1 C26 2.0085(15) . ?
Co1 C27 2.1025(14) . ?
Co1 C30 2.0682(14) . ?
Co1 C31 2.0636(14) . ?
Mg1 N2 2.0937(12) . ?
Mg1 N1 2.0483(12) . ?
Mg1 H27 2.109(18) . ?
Mg1 H37A 2.254(18) . ?
N2 C3 1.3288(19) . ?
N2 C16 1.4453(18) . ?
N1 C6 1.4388(18) . ?
N1 C1 1.3311(19) . ?
C3 C2 1.412(2) . ?
C3 C5 1.511(2) . ?
C6 C7 1.410(2) . ?
C6 C11 1.406(2) . ?
C2 H2 0.9300 . ?
C2 C1 1.403(2) . ?
C1 C4 1.5155(19) . ?
C39 H39 0.9800 . ?
C39 C38 1.421(2) . ?
C39 C40 1.525(2) . ?
C34 H34 0.9800 . ?
C34 C35 1.417(2) . ?
C34 C41 1.508(2) . ?
C38 C37 1.530(2) . ?
C38 H38 0.925(18) . ?
C16 C21 1.406(2) . ?
C16 C17 1.406(2) . ?
C35 C36 1.532(2) . ?
C35 H35 0.974(19) . ?
C26 H26 0.9800 . ?
C26 C27 1.433(2) . ?
C26 C33 1.524(2) . ?
C7 C12 1.514(2) . ?
C7 C8 1.392(2) . ?
C27 C28 1.522(2) . ?
C27 H27 0.994(19) . ?
C30 H30 0.9800 . ?
C30 C31 1.409(2) . ?
C30 C29 1.520(2) . ?
C21 C20 1.396(2) . ?
C21 C24 1.515(2) . ?
C31 H31 0.9800 . ?
C31 C32 1.509(2) . ?
C37 C36 1.543(2) . ?
C37 H37A 1.013(19) . ?
C37 H37B 0.966(19) . ?
C28 H28A 0.9700 . ?
C28 H28B 0.9700 . ?
C28 C29 1.537(2) . ?
C41 H41A 0.9700 . ?
C41 H41B 0.9700 . ?
C41 C40 1.535(2) . ?
C12 H12A 0.9700 . ?
C12 H12B 0.9700 . ?
C12 C13 1.520(2) . ?
C4 H4A 0.9600 . ?
C4 H4B 0.9600 . ?
C4 H4C 0.9600 . ?
C29 H29A 0.9700 . ?
C29 H29B 0.9700 . ?
C11 C10 1.396(2) . ?
C11 C14 1.507(2) . ?
C40 H40A 0.9700 . ?
C40 H40B 0.9700 . ?
C8 H8 0.9300 . ?
C8 C9 1.386(2) . ?
C9 H9 0.9300 . ?
C9 C10 1.378(3) . ?
C17 C22 1.508(3) . ?
C17 C18 1.397(2) . ?
C36 H36A 0.9700 . ?
C36 H36B 0.9700 . ?
C33 H33A 0.9700 . ?
C33 H33B 0.9700 . ?
C33 C32 1.535(2) . ?
C10 H10 0.9300 . ?
C5 H5A 0.9600 . ?
C5 H5B 0.9600 . ?
C5 H5C 0.9600 . ?
C32 H32A 0.9700 . ?
C32 H32B 0.9700 . ?
C20 H20 0.9300 . ?
C20 C19 1.373(3) . ?
C14 H14A 0.9700 . ?
C14 H14B 0.9700 . ?
C14 C15 1.527(2) . ?
C22 H22A 0.9700 . ?
C22 H22B 0.9700 . ?
C22 C23 1.517(2) . ?
C15 H15A 0.9600 . ?
C15 H15B 0.9600 . ?
C15 H15C 0.9600 . ?
C24 H24A 0.9700 . ?
C24 H24B 0.9700 . ?
C24 C25 1.502(2) . ?
C18 H18 0.9300 . ?
C18 C19 1.374(3) . ?
C19 H19 0.9300 . ?
C13 H13A 0.9600 . ?
C13 H13B 0.9600 . ?
C13 H13C 0.9600 . ?
C23 H23A 0.9600 . ?
C23 H23B 0.9600 . ?
C23 H23C 0.9600 . ?
C25 H25A 0.9600 . ?
C25 H25B 0.9600 . ?
C25 H25C 0.9600 . ?

loop_
_exptl_oxdiff_crystal_face_indexfrac_h
_exptl_oxdiff_crystal_face_indexfrac_k
_exptl_oxdiff_crystal_face_indexfrac_l
_exptl_oxdiff_crystal_face_x
_exptl_oxdiff_crystal_face_y
_exptl_oxdiff_crystal_face_z
1.0003 -6.9894 -11.0418 -0.1959 -0.6784 0.7086
0.0009 7.9907 10.0479 0.2370 0.8386 -0.5813
5.0063 3.0095 -7.9816 0.1643 0.5802 0.8005
-5.0062 -4.0073 5.9757 -0.1672 -0.7013 -0.6997
0.0065 2.0234 -16.9850 0.7555 -0.2134 0.5860
-0.0065 -2.0234 16.9850 -0.7555 0.2134 -0.5860
3.9968 -5.0137 6.9669 -0.8965 0.1799 0.3286
-4.9976 5.0129 -5.9668 0.9296 -0.2623 -0.4817
-1.9954 8.0102 -3.9494 0.8745 0.3266 -0.2873
2.0080 5.0199 -13.9675 0.7335 0.2930 0.6273
1.9957 -8.0089 2.9496 -0.8388 -0.3483 0.3249
0.9977 3.9816 15.0221 -0.3074 0.7404 -0.5501
0.0019 -4.9839 -14.0287 0.1286 -0.6923 0.6540
